data_1566621
loop_
_publ_author_name
'Kelty, Margaret L.'
'McNeece, Andrew J.'
'Kurutz, Josh W.'
'Filatov, Alexander S.'
'Anderson, John S.'

_publ_section_title
;
 Electrostatic vs. Inductive Effects in Phosphine Ligand Donor Properties
 and Reactivity
;
_journal_name_full 'Chemical Science'
_journal_paper_doi 10.1039/D1SC04277G
_journal_year 2022
_chemical_absolute_configuration ad
_chemical_formula_moiety 'C12.96 H11.91 B0.96 F2.87 I0.04 P Se0.96, C24 H20 P'
_chemical_formula_sum 'C36.96 H31.91 B0.95 F2.87 I0.05 P2 Se0.95'
_chemical_formula_weight 683.86
_space_group_crystal_system orthorhombic
_space_group_IT_number 33
_space_group_name_Hall 'P 2c -2n'
_space_group_name_H-M_alt 'P n a 21'
_atom_sites_solution_hydrogens geom
_atom_sites_solution_primary dual
_atom_sites_solution_secondary difmap
_audit_creation_date 2020-09-11
_audit_creation_method
;
Olex2 1.2
(compiled 2018.05.29 svn.r3508 for OlexSys, GUI svn.r5506)
;
_audit_update_record
;
2021-06-16 deposited with the CCDC.	2022-03-15 downloaded from the CCDC.
;
_cell_angle_alpha 90
_cell_angle_beta 90
_cell_angle_gamma 90
_cell_formula_units_Z 4
_cell_length_a 14.5444(7)
_cell_length_b 19.8328(10)
_cell_length_c 11.0256(6)
_cell_measurement_reflns_used 9878
_cell_measurement_temperature 100(2)
_cell_measurement_theta_max 26.26
_cell_measurement_theta_min 2.49
_cell_volume 3180.4(3)
_computing_cell_refinement 'SAINT V.8.35A (Bruker AXS Inc., 2013)'
_computing_data_collection 'APEX3 v.2015.9-0 (Bruker AXS Inc., 2015)'
_computing_data_reduction 'SAINT V.8.35A (Bruker AXS Inc., 2013)'
_computing_molecular_graphics
;
OLEX2: a complete structure solution, refinement and analysis program 
Dolomanov et al., 2009

Mercury: visualization and analysis of crystal structures
Macrae, et al., 2006

O. V. Dolomanov, L. J. Bourhis, R. J. Gildea, J. A. K. Howard and H. Puschmann.
J. Appl. Cryst. (2009). 42, 339-341;

C. F. Macrae, P. R. Edgington, P. McCabe, E. Pidcock, G. P. Shields, R. Taylor,
M. Towler and J. van de Streek, J. Appl. Cryst. (2006). 39, 453-457.
;
_computing_publication_material
;
 APEX3 v.2015.5-2 (Bruker AXS Inc., 2015)
 OLEX2 (Dolomanov et al., 2009)
;
_computing_structure_refinement 'XL-2018/1 (Sheldrick, 2015b)'
_computing_structure_solution 'XT 2014/5 (Sheldrick, 2015a)'
_diffrn_ambient_temperature 100(2)
_diffrn_detector 'Bruker PHOTON 100'
_diffrn_detector_area_resol_mean 10.4167
_diffrn_detector_type CMOS
_diffrn_measured_fraction_theta_full 0.999
_diffrn_measured_fraction_theta_max 0.996
_diffrn_measurement_device_type 'Bruker D8 Venture'
_diffrn_measurement_method '\f and \w scans'
_diffrn_radiation_monochromator mirrors
_diffrn_radiation_type MoK\a
_diffrn_radiation_wavelength 0.71073
_diffrn_reflns_av_R_equivalents 0.0748
_diffrn_reflns_av_unetI/netI 0.0434
_diffrn_reflns_Laue_measured_fraction_full 0.999
_diffrn_reflns_Laue_measured_fraction_max 0.996
_diffrn_reflns_limit_h_max 18
_diffrn_reflns_limit_h_min -18
_diffrn_reflns_limit_k_max 24
_diffrn_reflns_limit_k_min -24
_diffrn_reflns_limit_l_max 13
_diffrn_reflns_limit_l_min -13
_diffrn_reflns_number 82448
_diffrn_reflns_point_group_measured_fraction_full 0.990
_diffrn_reflns_point_group_measured_fraction_max 0.985
_diffrn_reflns_theta_full 25.242
_diffrn_reflns_theta_max 26.467
_diffrn_reflns_theta_min 2.113
_diffrn_source 'micro-focus X-ray tube'
_diffrn_source_type 'INCOATEC ImuS'
_diffrn_standards_number 0
_exptl_absorpt_coefficient_mu 1.316
_exptl_absorpt_correction_T_max 0.7454
_exptl_absorpt_correction_T_min 0.6500
_exptl_absorpt_correction_type multi-scan
_exptl_absorpt_process_details
;
SADABS-2016/2 (Bruker,2016/2) was used for absorption correction. 
wR2(int) was 0.1349 before and 0.0736 after correction. 
The Ratio of minimum to maximum transmission is 0.8720.
;
_exptl_crystal_colour colourless
_exptl_crystal_colour_primary colourless
_exptl_crystal_density_diffrn 1.428
_exptl_crystal_description block
_exptl_crystal_F_000 1396
_exptl_crystal_size_max 0.42
_exptl_crystal_size_mid 0.14
_exptl_crystal_size_min 0.138
_refine_diff_density_max 1.126
_refine_diff_density_min -0.316
_refine_diff_density_rms 0.068
_refine_ls_abs_structure_details
;
 Flack x determined using 2230 quotients [(I+)-(I-)]/[(I+)+(I-)]
 (Parsons, Flack and Wagner, Acta Cryst. B69 (2013) 249-259).
;
_refine_ls_abs_structure_Flack 0.015(4)
_refine_ls_extinction_method none
_refine_ls_goodness_of_fit_ref 1.071
_refine_ls_hydrogen_treatment constr
_refine_ls_matrix_type full
_refine_ls_number_parameters 407
_refine_ls_number_reflns 6480
_refine_ls_number_restraints 13
_refine_ls_restrained_S_all 1.070
_refine_ls_R_factor_all 0.0545
_refine_ls_R_factor_gt 0.0401
_refine_ls_shift/su_max 0.001
_refine_ls_shift/su_mean 0.000
_refine_ls_structure_factor_coef Fsqd
_refine_ls_weighting_details 'w=1/[\s^2^(Fo^2^)+(0.0292P)^2^+2.6440P] where P=(Fo^2^+2Fc^2^)/3'
_refine_ls_weighting_scheme calc
_refine_ls_wR_factor_gt 0.0744
_refine_ls_wR_factor_ref 0.0788
_reflns_Friedel_coverage 0.877
_reflns_Friedel_fraction_full 0.980
_reflns_Friedel_fraction_max 0.973
_reflns_number_gt 5644
_reflns_number_total 6480
_reflns_threshold_expression 'I > 2\s(I)'
_cod_data_source_file d1sc04277g2.cif
_cod_data_source_block 0911_full
_cod_database_code 1566621
_shelx_shelxl_version_number 2018/3
_shelx_space_group_comment
;
The symmetry employed for this shelxl refinement is uniquely defined
by the following loop, which should always be used as a source of
symmetry information in preference to the above space-group names.
They are only intended as comments.
;
_shelx_estimated_absorpt_t_max 0.839
_shelx_estimated_absorpt_t_min 0.608
_olex2_refinement_description
;
1. Fixed Uiso
 At 1.2 times of:
  All C(H) groups, All C(H,H) groups
2. Uiso/Uaniso restraints and constraints
Uanis(B1) \\sim Ueq, Uanis(C1) \\sim Ueq: with sigma of 0.001 and sigma for
terminal atoms of 0.002
3. Others
 Sof(I1X)=1-FVAR(1)
 Sof(Se1)=Sof(B1)=Sof(C1)=Sof(H1A)=Sof(H1B)=Sof(F1)=Sof(F2)=Sof(F3)=FVAR(1)
4.a Secondary CH2 refined with riding coordinates:
 C1(H1A,H1B)
4.b Aromatic/amide H refined with riding coordinates:
 C3(H3), C4(H4), C5(H5), C6(H6), C7(H7), C9(H9), C10(H10), C11(H11), C12(H12),
 C13(H13), C15(H15), C16(H16), C17(H17), C18(H18), C19(H19), C21(H21), C22(H22),
  C23(H23), C24(H24), C25(H25), C27(H27), C28(H28), C29(H29), C30(H30),
 C31(H31), C33(H33), C34(H34), C35(H35), C36(H36), C37(H37)
;
_olex2_submission_special_instructions 'No special instructions were received'

loop_
_space_group_symop_operation_xyz
'x, y, z'
'-x, -y, z+1/2'
'x+1/2, -y+1/2, z'
'-x+1/2, y+1/2, z+1/2'

loop_
_atom_site_label
_atom_site_type_symbol
_atom_site_fract_x
_atom_site_fract_y
_atom_site_fract_z
_atom_site_U_iso_or_equiv
_atom_site_adp_type
_atom_site_occupancy
_atom_site_site_symmetry_order
_atom_site_calc_flag
_atom_site_refinement_flags_posn
_atom_site_refinement_flags_adp
_atom_site_refinement_flags_occupancy
_atom_site_disorder_assembly
_atom_site_disorder_group
Se1 Se 0.23542(3) 0.25197(2) 0.46212(6) 0.02122(13) Uani 0.9562(15) 1 d . . P A 1
B1 B 0.2271(4) 0.4961(3) 0.4820(6) 0.0190(11) Uani 0.9562(15) 1 d . U P A 1
C1 C 0.2537(3) 0.4160(3) 0.4628(6) 0.0190(9) Uani 0.9562(15) 1 d . U P A 1
H1A H 0.305371 0.406439 0.518606 0.023 Uiso 0.9562(15) 1 calc R . P A 1
H1B H 0.278582 0.412002 0.379498 0.023 Uiso 0.9562(15) 1 calc R . P A 1
F1 F 0.13953(18) 0.51367(13) 0.4400(3) 0.0286(7) Uani 0.9562(15) 1 d . . P A 1
F2 F 0.2326(2) 0.51282(16) 0.6042(3) 0.0317(7) Uani 0.9562(15) 1 d . . P A 1
F3 F 0.2922(2) 0.53399(14) 0.4172(3) 0.0381(9) Uani 0.9562(15) 1 d . . P A 1
I1X I 0.2614(5) 0.4568(5) 0.4833(8) 0.030(3) Uani 0.0438(15) 1 d . . P A 2
P1 P 0.17325(7) 0.34858(5) 0.48099(12) 0.0173(2) Uani 1 1 d . . . . .
C2 C 0.0829(3) 0.3601(2) 0.3695(4) 0.0158(10) Uani 1 1 d . . . . .
C3 C 0.0953(3) 0.4021(2) 0.2701(4) 0.0189(10) Uani 1 1 d . . . . .
H3 H 0.150769 0.427051 0.262636 0.023 Uiso 1 1 calc R . . . .
C4 C 0.0288(4) 0.4084(3) 0.1822(4) 0.0211(11) Uani 1 1 d . . . . .
H4 H 0.038733 0.436986 0.114364 0.025 Uiso 1 1 calc R . . . .
C5 C -0.0532(3) 0.3726(2) 0.1931(5) 0.0253(11) Uani 1 1 d . . . . .
H5 H -0.099699 0.376839 0.133029 0.030 Uiso 1 1 calc R . . . .
C6 C -0.0665(3) 0.3308(2) 0.2918(5) 0.0217(11) Uani 1 1 d . . . . .
H6 H -0.122448 0.306501 0.299586 0.026 Uiso 1 1 calc R . . . .
C7 C 0.0008(3) 0.3242(2) 0.3792(4) 0.0189(10) Uani 1 1 d . . . . .
H7 H -0.008852 0.294974 0.446359 0.023 Uiso 1 1 calc R . . . .
C8 C 0.1154(3) 0.3568(2) 0.6270(4) 0.0181(10) Uani 1 1 d . . . . .
C9 C 0.0564(3) 0.4110(3) 0.6485(4) 0.0210(11) Uani 1 1 d . . . . .
H9 H 0.048085 0.444581 0.587962 0.025 Uiso 1 1 calc R . . . .
C10 C 0.0100(4) 0.4161(3) 0.7571(5) 0.0244(12) Uani 1 1 d . . . . .
H10 H -0.031072 0.452551 0.770708 0.029 Uiso 1 1 calc R . . . .
C11 C 0.0235(3) 0.3678(3) 0.8468(5) 0.0260(11) Uani 1 1 d . . . . .
H11 H -0.008173 0.371438 0.921917 0.031 Uiso 1 1 calc R . . . .
C12 C 0.0827(3) 0.3147(3) 0.8269(4) 0.0268(12) Uani 1 1 d . . . . .
H12 H 0.092371 0.282042 0.888665 0.032 Uiso 1 1 calc R . . . .
C13 C 0.1282(3) 0.3087(2) 0.7166(4) 0.0212(10) Uani 1 1 d . . . . .
H13 H 0.168230 0.271659 0.702613 0.025 Uiso 1 1 calc R . . . .
P2 P 0.62295(7) 0.62292(5) 0.48429(11) 0.0135(2) Uani 1 1 d . . . . .
C14 C 0.7014(3) 0.55242(19) 0.4840(4) 0.0155(9) Uani 1 1 d . . . . .
C15 C 0.7163(3) 0.5172(2) 0.5924(4) 0.0181(10) Uani 1 1 d . . . . .
H15 H 0.682466 0.528378 0.663280 0.022 Uiso 1 1 calc R . . . .
C16 C 0.7811(3) 0.4659(2) 0.5949(5) 0.0210(11) Uani 1 1 d . . . . .
H16 H 0.792884 0.442357 0.668349 0.025 Uiso 1 1 calc R . . . .
C17 C 0.8285(3) 0.4491(2) 0.4907(5) 0.0236(11) Uani 1 1 d . . . . .
H17 H 0.871784 0.413268 0.492739 0.028 Uiso 1 1 calc R . . . .
C18 C 0.8138(3) 0.4835(2) 0.3836(5) 0.0231(11) Uani 1 1 d . . . . .
H18 H 0.846831 0.471404 0.312469 0.028 Uiso 1 1 calc R . . . .
C19 C 0.7503(3) 0.5362(2) 0.3803(4) 0.0172(10) Uani 1 1 d . . . . .
H19 H 0.740637 0.560783 0.307484 0.021 Uiso 1 1 calc R . . . .
C20 C 0.6874(3) 0.6993(2) 0.5076(4) 0.0151(10) Uani 1 1 d . . . . .
C21 C 0.6663(3) 0.7583(2) 0.4465(5) 0.0210(10) Uani 1 1 d . . . . .
H21 H 0.617735 0.759283 0.388879 0.025 Uiso 1 1 calc R . . . .
C22 C 0.7171(3) 0.8161(2) 0.4707(5) 0.0235(10) Uani 1 1 d . . . . .
H22 H 0.704019 0.856636 0.428072 0.028 Uiso 1 1 calc R . . . .
C23 C 0.7867(3) 0.8150(2) 0.5565(4) 0.0223(11) Uani 1 1 d . . . . .
H23 H 0.820587 0.854851 0.573402 0.027 Uiso 1 1 calc R . . . .
C24 C 0.8067(4) 0.7558(3) 0.6176(4) 0.0275(11) Uani 1 1 d . . . . .
H24 H 0.854185 0.755104 0.676820 0.033 Uiso 1 1 calc R . . . .
C25 C 0.7580(3) 0.6978(2) 0.5927(5) 0.0234(11) Uani 1 1 d . . . . .
H25 H 0.772522 0.657016 0.633556 0.028 Uiso 1 1 calc R . . . .
C26 C 0.5598(3) 0.6306(2) 0.3444(4) 0.0135(10) Uani 1 1 d . . . . .
C27 C 0.6025(3) 0.6542(2) 0.2401(4) 0.0187(10) Uani 1 1 d . . . . .
H27 H 0.666448 0.664099 0.240822 0.022 Uiso 1 1 calc R . . . .
C28 C 0.5521(3) 0.6633(2) 0.1355(5) 0.0240(11) Uani 1 1 d . . . . .
H28 H 0.581450 0.679610 0.064378 0.029 Uiso 1 1 calc R . . . .
C29 C 0.4592(4) 0.6489(3) 0.1331(5) 0.0238(12) Uani 1 1 d . . . . .
H29 H 0.424694 0.655624 0.060944 0.029 Uiso 1 1 calc R . . . .
C30 C 0.4165(3) 0.6245(2) 0.2366(4) 0.0196(10) Uani 1 1 d . . . . .
H30 H 0.352782 0.614001 0.234832 0.023 Uiso 1 1 calc R . . . .
C31 C 0.4661(3) 0.6152(2) 0.3427(4) 0.0178(10) Uani 1 1 d . . . . .
H31 H 0.436587 0.598651 0.413499 0.021 Uiso 1 1 calc R . . . .
C32 C 0.5447(3) 0.6100(2) 0.6079(4) 0.0145(10) Uani 1 1 d . . . . .
C33 C 0.4971(3) 0.5493(2) 0.6159(4) 0.0176(10) Uani 1 1 d . . . . .
H33 H 0.507189 0.514812 0.557710 0.021 Uiso 1 1 calc R . . . .
C34 C 0.4349(3) 0.5396(2) 0.7091(4) 0.0193(10) Uani 1 1 d . . . . .
H34 H 0.401289 0.498648 0.713957 0.023 Uiso 1 1 calc R . . . .
C35 C 0.4215(3) 0.5893(2) 0.7954(4) 0.0216(11) Uani 1 1 d . . . . .
H35 H 0.379290 0.582138 0.859906 0.026 Uiso 1 1 calc R . . . .
C36 C 0.4692(4) 0.6489(3) 0.7878(5) 0.0215(12) Uani 1 1 d . . . . .
H36 H 0.459520 0.682976 0.847034 0.026 Uiso 1 1 calc R . . . .
C37 C 0.5314(3) 0.6599(2) 0.6943(4) 0.0180(10) Uani 1 1 d . . . . .
H37 H 0.564521 0.701132 0.689520 0.022 Uiso 1 1 calc R . . . .

loop_
_atom_site_aniso_label
_atom_site_aniso_U_11
_atom_site_aniso_U_22
_atom_site_aniso_U_33
_atom_site_aniso_U_23
_atom_site_aniso_U_13
_atom_site_aniso_U_12
Se1 0.0203(2) 0.0185(2) 0.0249(2) -0.0011(2) 0.0022(3) 0.00680(19)
B1 0.0195(15) 0.0182(15) 0.0193(16) 0.0012(13) 0.0001(13) 0.0005(12)
C1 0.0179(14) 0.0196(14) 0.0195(15) -0.0007(13) 0.0003(13) -0.0010(12)
F1 0.0299(14) 0.0235(14) 0.0326(19) -0.0034(13) -0.0106(13) 0.0059(12)
F2 0.0358(17) 0.0348(17) 0.0246(17) -0.0098(14) -0.0101(14) 0.0039(14)
F3 0.0407(18) 0.0208(16) 0.053(2) 0.0018(14) 0.0183(16) -0.0059(13)
I1X 0.026(4) 0.035(6) 0.029(5) -0.008(4) 0.002(4) -0.008(4)
P1 0.0156(5) 0.0198(5) 0.0164(6) 0.0016(6) 0.0007(5) 0.0026(4)
C2 0.017(2) 0.013(2) 0.017(2) -0.0047(18) 0.0009(19) 0.0027(18)
C3 0.019(3) 0.020(2) 0.018(2) -0.002(2) 0.004(2) -0.002(2)
C4 0.026(3) 0.020(3) 0.017(3) 0.001(2) -0.001(2) 0.002(2)
C5 0.025(3) 0.027(3) 0.024(3) -0.013(2) -0.007(2) 0.007(2)
C6 0.016(2) 0.022(3) 0.027(3) -0.011(2) 0.004(2) -0.003(2)
C7 0.021(3) 0.019(2) 0.017(2) -0.0040(19) 0.0057(19) 0.0015(18)
C8 0.015(2) 0.024(3) 0.015(2) 0.000(2) -0.0010(19) -0.007(2)
C9 0.020(3) 0.024(3) 0.019(3) 0.001(2) 0.000(2) 0.000(2)
C10 0.023(3) 0.027(3) 0.023(3) -0.005(2) 0.005(2) 0.001(2)
C11 0.032(3) 0.033(3) 0.014(2) -0.005(2) 0.006(2) -0.012(2)
C12 0.035(3) 0.030(3) 0.015(3) 0.005(2) -0.002(2) -0.011(2)
C13 0.022(2) 0.019(2) 0.023(3) 0.000(2) -0.003(2) -0.0039(19)
P2 0.0128(5) 0.0131(5) 0.0147(6) -0.0018(5) 0.0014(5) -0.0009(4)
C14 0.0114(18) 0.0124(18) 0.023(3) -0.008(2) -0.002(2) -0.0022(15)
C15 0.012(2) 0.019(2) 0.023(3) -0.002(2) 0.0011(19) -0.0010(19)
C16 0.018(2) 0.019(3) 0.026(3) 0.002(2) -0.005(2) -0.0016(19)
C17 0.019(2) 0.017(2) 0.035(3) -0.001(2) -0.003(2) 0.0028(18)
C18 0.019(3) 0.020(3) 0.031(3) -0.007(2) 0.006(2) 0.002(2)
C19 0.018(2) 0.016(2) 0.017(2) 0.0013(19) -0.0010(19) -0.0057(19)
C20 0.011(2) 0.019(2) 0.015(2) -0.0055(18) 0.0042(17) -0.0039(17)
C21 0.0177(19) 0.022(2) 0.023(3) -0.003(2) 0.001(2) 0.0008(17)
C22 0.025(2) 0.020(2) 0.025(3) 0.002(3) 0.007(3) 0.0000(17)
C23 0.026(3) 0.019(2) 0.022(3) -0.003(2) 0.010(2) -0.011(2)
C24 0.027(3) 0.034(3) 0.021(3) -0.004(2) -0.006(2) -0.011(2)
C25 0.027(3) 0.020(2) 0.023(3) 0.002(2) -0.003(2) -0.004(2)
C26 0.018(2) 0.008(2) 0.015(2) -0.0042(18) 0.0000(19) 0.0001(18)
C27 0.019(2) 0.015(2) 0.023(3) -0.0001(19) 0.002(2) 0.0035(19)
C28 0.027(3) 0.023(3) 0.021(3) 0.002(2) 0.005(2) 0.007(2)
C29 0.028(3) 0.027(3) 0.017(3) -0.004(2) -0.005(2) 0.011(2)
C30 0.013(2) 0.022(2) 0.023(3) -0.002(2) -0.0038(19) -0.0004(19)
C31 0.020(2) 0.018(2) 0.016(2) -0.0030(19) 0.0045(19) -0.0010(19)
C32 0.016(2) 0.014(2) 0.014(2) 0.0027(18) -0.0024(19) 0.0003(18)
C33 0.018(2) 0.015(2) 0.019(2) -0.0013(19) -0.0007(19) 0.0038(18)
C34 0.020(2) 0.015(2) 0.023(3) 0.005(2) -0.003(2) -0.0035(19)
C35 0.024(3) 0.025(3) 0.017(3) 0.008(2) 0.004(2) 0.001(2)
C36 0.026(3) 0.024(3) 0.015(2) -0.003(2) 0.003(2) 0.002(2)
C37 0.018(2) 0.015(2) 0.020(2) 0.001(2) -0.0015(19) -0.0022(19)

loop_
_atom_type_symbol
_atom_type_description
_atom_type_scat_dispersion_real
_atom_type_scat_dispersion_imag
_atom_type_scat_source
C C 0.0033 0.0016 'International Tables Vol C Tables 4.2.6.8 and 6.1.1.4'
H H 0.0000 0.0000 'International Tables Vol C Tables 4.2.6.8 and 6.1.1.4'
B B 0.0013 0.0007 'International Tables Vol C Tables 4.2.6.8 and 6.1.1.4'
F F 0.0171 0.0103 'International Tables Vol C Tables 4.2.6.8 and 6.1.1.4'
I I -0.4742 1.8119 'International Tables Vol C Tables 4.2.6.8 and 6.1.1.4'
P P 0.1023 0.0942 'International Tables Vol C Tables 4.2.6.8 and 6.1.1.4'
Se Se -0.0929 2.2259 'International Tables Vol C Tables 4.2.6.8 and 6.1.1.4'

loop_
_geom_angle_atom_site_label_1
_geom_angle_atom_site_label_2
_geom_angle_atom_site_label_3
_geom_angle
_geom_angle_site_symmetry_1
_geom_angle_site_symmetry_3
_geom_angle_publ_flag
F1 B1 C1 114.2(4) . . ?
F1 B1 F3 108.2(4) . . ?
F2 B1 C1 109.9(5) . . ?
F2 B1 F1 108.3(5) . . ?
F2 B1 F3 109.1(4) . . ?
F3 B1 C1 106.9(4) . . ?
B1 C1 H1A 106.4 . . ?
B1 C1 H1B 106.4 . . ?
B1 C1 P1 123.5(3) . . ?
H1A C1 H1B 106.5 . . ?
P1 C1 H1A 106.4 . . ?
P1 C1 H1B 106.4 . . ?
C1 P1 Se1 112.60(16) . . ?
C1 P1 C2 107.7(2) . . ?
C1 P1 C8 109.5(3) . . ?
C2 P1 Se1 110.81(15) . . ?
C2 P1 I1X 105.7(2) . . ?
C2 P1 C8 104.6(2) . . ?
C8 P1 Se1 111.30(16) . . ?
C8 P1 I1X 98.7(2) . . ?
C3 C2 P1 121.1(4) . . ?
C3 C2 C7 118.6(4) . . ?
C7 C2 P1 120.2(4) . . ?
C2 C3 H3 119.4 . . ?
C4 C3 C2 121.3(5) . . ?
C4 C3 H3 119.4 . . ?
C3 C4 H4 120.1 . . ?
C3 C4 C5 119.7(5) . . ?
C5 C4 H4 120.1 . . ?
C4 C5 H5 120.2 . . ?
C6 C5 C4 119.5(5) . . ?
C6 C5 H5 120.2 . . ?
C5 C6 H6 119.7 . . ?
C7 C6 C5 120.6(4) . . ?
C7 C6 H6 119.7 . . ?
C2 C7 H7 119.9 . . ?
C6 C7 C2 120.3(4) . . ?
C6 C7 H7 119.9 . . ?
C9 C8 P1 120.2(4) . . ?
C13 C8 P1 120.3(4) . . ?
C13 C8 C9 119.4(4) . . ?
C8 C9 H9 119.8 . . ?
C10 C9 C8 120.3(5) . . ?
C10 C9 H9 119.8 . . ?
C9 C10 H10 120.0 . . ?
C9 C10 C11 120.0(5) . . ?
C11 C10 H10 120.0 . . ?
C10 C11 H11 120.0 . . ?
C12 C11 C10 120.1(5) . . ?
C12 C11 H11 120.0 . . ?
C11 C12 H12 119.9 . . ?
C11 C12 C13 120.1(5) . . ?
C13 C12 H12 119.9 . . ?
C8 C13 C12 120.1(5) . . ?
C8 C13 H13 120.0 . . ?
C12 C13 H13 120.0 . . ?
C20 P2 C14 108.83(18) . . ?
C20 P2 C26 108.5(2) . . ?
C26 P2 C14 112.7(2) . . ?
C32 P2 C14 107.0(2) . . ?
C32 P2 C20 110.0(2) . . ?
C32 P2 C26 109.80(19) . . ?
C15 C14 P2 118.8(3) . . ?
C19 C14 P2 120.4(4) . . ?
C19 C14 C15 120.6(4) . . ?
C14 C15 H15 120.4 . . ?
C16 C15 C14 119.2(4) . . ?
C16 C15 H15 120.4 . . ?
C15 C16 H16 120.0 . . ?
C17 C16 C15 119.9(4) . . ?
C17 C16 H16 120.0 . . ?
C16 C17 H17 119.5 . . ?
C16 C17 C18 121.1(4) . . ?
C18 C17 H17 119.5 . . ?
C17 C18 H18 120.2 . . ?
C17 C18 C19 119.6(4) . . ?
C19 C18 H18 120.2 . . ?
C14 C19 C18 119.5(4) . . ?
C14 C19 H19 120.2 . . ?
C18 C19 H19 120.2 . . ?
C21 C20 P2 121.8(3) . . ?
C21 C20 C25 120.6(4) . . ?
C25 C20 P2 117.6(3) . . ?
C20 C21 H21 120.4 . . ?
C20 C21 C22 119.1(4) . . ?
C22 C21 H21 120.4 . . ?
C21 C22 H22 119.8 . . ?
C23 C22 C21 120.4(4) . . ?
C23 C22 H22 119.8 . . ?
C22 C23 H23 120.0 . . ?
C24 C23 C22 120.0(4) . . ?
C24 C23 H23 120.0 . . ?
C23 C24 H24 119.9 . . ?
C25 C24 C23 120.1(5) . . ?
C25 C24 H24 119.9 . . ?
C20 C25 H25 120.1 . . ?
C24 C25 C20 119.8(4) . . ?
C24 C25 H25 120.1 . . ?
C27 C26 P2 120.6(3) . . ?
C27 C26 C31 119.9(4) . . ?
C31 C26 P2 119.4(3) . . ?
C26 C27 H27 120.1 . . ?
C28 C27 C26 119.9(4) . . ?
C28 C27 H27 120.1 . . ?
C27 C28 H28 119.7 . . ?
C27 C28 C29 120.6(5) . . ?
C29 C28 H28 119.7 . . ?
C28 C29 H29 120.2 . . ?
C28 C29 C30 119.6(4) . . ?
C30 C29 H29 120.2 . . ?
C29 C30 H30 119.7 . . ?
C31 C30 C29 120.5(4) . . ?
C31 C30 H30 119.7 . . ?
C26 C31 H31 120.3 . . ?
C30 C31 C26 119.4(4) . . ?
C30 C31 H31 120.3 . . ?
C33 C32 P2 119.2(3) . . ?
C37 C32 P2 120.5(3) . . ?
C37 C32 C33 120.3(4) . . ?
C32 C33 H33 120.2 . . ?
C34 C33 C32 119.6(4) . . ?
C34 C33 H33 120.2 . . ?
C33 C34 H34 119.8 . . ?
C33 C34 C35 120.3(4) . . ?
C35 C34 H34 119.8 . . ?
C34 C35 H35 120.0 . . ?
C36 C35 C34 120.0(4) . . ?
C36 C35 H35 120.0 . . ?
C35 C36 H36 119.7 . . ?
C35 C36 C37 120.6(5) . . ?
C37 C36 H36 119.7 . . ?
C32 C37 C36 119.2(4) . . ?
C32 C37 H37 120.4 . . ?
C36 C37 H37 120.4 . . ?

loop_
_geom_bond_atom_site_label_1
_geom_bond_atom_site_label_2
_geom_bond_distance
_geom_bond_site_symmetry_2
_geom_bond_publ_flag
Se1 P1 2.1290(11) . ?
B1 C1 1.649(8) . ?
B1 F1 1.399(6) . ?
B1 F2 1.389(7) . ?
B1 F3 1.405(6) . ?
C1 H1A 0.9900 . ?
C1 H1B 0.9900 . ?
C1 P1 1.789(5) . ?
I1X P1 2.500(8) . ?
P1 C2 1.814(5) . ?
P1 C8 1.823(5) . ?
C2 C3 1.389(7) . ?
C2 C7 1.395(6) . ?
C3 H3 0.9500 . ?
C3 C4 1.374(7) . ?
C4 H4 0.9500 . ?
C4 C5 1.394(7) . ?
C5 H5 0.9500 . ?
C5 C6 1.381(7) . ?
C6 H6 0.9500 . ?
C6 C7 1.380(7) . ?
C7 H7 0.9500 . ?
C8 C9 1.396(7) . ?
C8 C13 1.386(6) . ?
C9 H9 0.9500 . ?
C9 C10 1.378(7) . ?
C10 H10 0.9500 . ?
C10 C11 1.391(8) . ?
C11 H11 0.9500 . ?
C11 C12 1.379(7) . ?
C12 H12 0.9500 . ?
C12 C13 1.390(7) . ?
C13 H13 0.9500 . ?
P2 C14 1.805(4) . ?
P2 C20 1.799(4) . ?
P2 C26 1.801(5) . ?
P2 C32 1.795(5) . ?
C14 C15 1.400(7) . ?
C14 C19 1.384(6) . ?
C15 H15 0.9500 . ?
C15 C16 1.387(6) . ?
C16 H16 0.9500 . ?
C16 C17 1.381(7) . ?
C17 H17 0.9500 . ?
C17 C18 1.381(7) . ?
C18 H18 0.9500 . ?
C18 C19 1.396(7) . ?
C19 H19 0.9500 . ?
C20 C21 1.385(6) . ?
C20 C25 1.392(6) . ?
C21 H21 0.9500 . ?
C21 C22 1.390(6) . ?
C22 H22 0.9500 . ?
C22 C23 1.386(7) . ?
C23 H23 0.9500 . ?
C23 C24 1.386(7) . ?
C24 H24 0.9500 . ?
C24 C25 1.378(7) . ?
C25 H25 0.9500 . ?
C26 C27 1.389(6) . ?
C26 C31 1.396(6) . ?
C27 H27 0.9500 . ?
C27 C28 1.379(7) . ?
C28 H28 0.9500 . ?
C28 C29 1.381(7) . ?
C29 H29 0.9500 . ?
C29 C30 1.386(7) . ?
C30 H30 0.9500 . ?
C30 C31 1.386(6) . ?
C31 H31 0.9500 . ?
C32 C33 1.391(6) . ?
C32 C37 1.387(6) . ?
C33 H33 0.9500 . ?
C33 C34 1.382(6) . ?
C34 H34 0.9500 . ?
C34 C35 1.383(7) . ?
C35 H35 0.9500 . ?
C35 C36 1.374(7) . ?
C36 H36 0.9500 . ?
C36 C37 1.389(7) . ?
C37 H37 0.9500 . ?

loop_
_geom_torsion_atom_site_label_1
_geom_torsion_atom_site_label_2
_geom_torsion_atom_site_label_3
_geom_torsion_atom_site_label_4
_geom_torsion
_geom_torsion_site_symmetry_1
_geom_torsion_site_symmetry_2
_geom_torsion_site_symmetry_3
_geom_torsion_site_symmetry_4
_geom_torsion_publ_flag
Se1 P1 C2 C3 -106.3(4) . . . . ?
Se1 P1 C2 C7 70.6(4) . . . . ?
Se1 P1 C8 C9 -168.2(3) . . . . ?
Se1 P1 C8 C13 10.6(4) . . . . ?
B1 C1 P1 Se1 -175.5(4) . . . . ?
B1 C1 P1 C2 62.1(5) . . . . ?
B1 C1 P1 C8 -51.1(5) . . . . ?
C1 P1 C2 C3 17.3(4) . . . . ?
C1 P1 C2 C7 -165.8(4) . . . . ?
C1 P1 C8 C9 66.7(4) . . . . ?
C1 P1 C8 C13 -114.6(4) . . . . ?
F1 B1 C1 P1 -38.0(7) . . . . ?
F2 B1 C1 P1 84.0(5) . . . . ?
F3 B1 C1 P1 -157.6(4) . . . . ?
I1X P1 C2 C3 30.1(4) . . . . ?
I1X P1 C2 C7 -153.0(4) . . . . ?
I1X P1 C8 C9 60.3(4) . . . . ?
I1X P1 C8 C13 -120.9(4) . . . . ?
P1 C2 C3 C4 176.7(4) . . . . ?
P1 C2 C7 C6 -177.3(3) . . . . ?
P1 C8 C9 C10 177.7(4) . . . . ?
P1 C8 C13 C12 -178.8(3) . . . . ?
C2 P1 C8 C9 -48.4(4) . . . . ?
C2 P1 C8 C13 130.3(4) . . . . ?
C2 C3 C4 C5 0.7(7) . . . . ?
C3 C2 C7 C6 -0.4(6) . . . . ?
C3 C4 C5 C6 -0.4(7) . . . . ?
C4 C5 C6 C7 -0.2(7) . . . . ?
C5 C6 C7 C2 0.6(7) . . . . ?
C7 C2 C3 C4 -0.3(7) . . . . ?
C8 P1 C2 C3 133.7(4) . . . . ?
C8 P1 C2 C7 -49.4(4) . . . . ?
C8 C9 C10 C11 1.3(8) . . . . ?
C9 C8 C13 C12 -0.1(7) . . . . ?
C9 C10 C11 C12 -0.4(8) . . . . ?
C10 C11 C12 C13 -0.8(7) . . . . ?
C11 C12 C13 C8 1.0(7) . . . . ?
C13 C8 C9 C10 -1.1(7) . . . . ?
P2 C14 C15 C16 -175.7(3) . . . . ?
P2 C14 C19 C18 177.0(3) . . . . ?
P2 C20 C21 C22 178.4(3) . . . . ?
P2 C20 C25 C24 -177.2(4) . . . . ?
P2 C26 C27 C28 -176.4(4) . . . . ?
P2 C26 C31 C30 176.7(3) . . . . ?
P2 C32 C33 C34 -178.4(3) . . . . ?
P2 C32 C37 C36 178.9(4) . . . . ?
C14 P2 C20 C21 140.9(4) . . . . ?
C14 P2 C20 C25 -41.2(4) . . . . ?
C14 P2 C26 C27 -73.9(4) . . . . ?
C14 P2 C26 C31 108.8(4) . . . . ?
C14 P2 C32 C33 -53.5(4) . . . . ?
C14 P2 C32 C37 126.8(4) . . . . ?
C14 C15 C16 C17 -1.5(7) . . . . ?
C15 C14 C19 C18 1.1(6) . . . . ?
C15 C16 C17 C18 1.3(7) . . . . ?
C16 C17 C18 C19 0.1(7) . . . . ?
C17 C18 C19 C14 -1.3(7) . . . . ?
C19 C14 C15 C16 0.3(7) . . . . ?
C20 P2 C14 C15 94.3(3) . . . . ?
C20 P2 C14 C19 -81.7(4) . . . . ?
C20 P2 C26 C27 46.7(4) . . . . ?
C20 P2 C26 C31 -130.6(3) . . . . ?
C20 P2 C32 C33 -171.5(3) . . . . ?
C20 P2 C32 C37 8.8(4) . . . . ?
C20 C21 C22 C23 -1.3(7) . . . . ?
C21 C20 C25 C24 0.7(7) . . . . ?
C21 C22 C23 C24 0.9(7) . . . . ?
C22 C23 C24 C25 0.4(8) . . . . ?
C23 C24 C25 C20 -1.2(8) . . . . ?
C25 C20 C21 C22 0.5(7) . . . . ?
C26 P2 C14 C15 -145.4(3) . . . . ?
C26 P2 C14 C19 38.7(4) . . . . ?
C26 P2 C20 C21 17.9(4) . . . . ?
C26 P2 C20 C25 -164.2(3) . . . . ?
C26 P2 C32 C33 69.2(4) . . . . ?
C26 P2 C32 C37 -110.6(4) . . . . ?
C26 C27 C28 C29 -0.2(7) . . . . ?
C27 C26 C31 C30 -0.6(6) . . . . ?
C27 C28 C29 C30 -0.6(7) . . . . ?
C28 C29 C30 C31 0.8(7) . . . . ?
C29 C30 C31 C26 -0.2(7) . . . . ?
C31 C26 C27 C28 0.8(6) . . . . ?
C32 P2 C14 C15 -24.6(4) . . . . ?
C32 P2 C14 C19 159.4(3) . . . . ?
C32 P2 C20 C21 -102.2(4) . . . . ?
C32 P2 C20 C25 75.7(4) . . . . ?
C32 P2 C26 C27 166.9(3) . . . . ?
C32 P2 C26 C31 -10.3(4) . . . . ?
C32 C33 C34 C35 -1.3(7) . . . . ?
C33 C32 C37 C36 -0.8(7) . . . . ?
C33 C34 C35 C36 0.8(7) . . . . ?
C34 C35 C36 C37 -0.3(7) . . . . ?
C35 C36 C37 C32 0.3(7) . . . . ?
C37 C32 C33 C34 1.3(7) . . . . ?
